data_1515932
loop_
_publ_author_name
'Noponen, Virpi'
Nonappa,
'Lahtinen, Manu'
'Valkonen, Arto'
'Salo, Hannu'
'Kolehmainen, Erkki'
'Siev\"anen, Elina'

_publ_section_title
;
 Bile acid--amino acid ester conjugates: gelation, structural properties,
 and thermoreversible solid to solid phase transition
;
_journal_issue 16
_journal_name_full 'Soft Matter'
_journal_page_first 3789
_journal_paper_doi 10.1039/b925795k
_journal_volume 6
_journal_year 2010
_chemical_formula_moiety 'C30 H51 N1 O4 S1'
_chemical_formula_sum 'C30 H51 N O4 S'
_chemical_name_systematic ' ?'
_space_group_IT_number 4
_symmetry_cell_setting monoclinic
_symmetry_space_group_name_Hall 'P 2yb'
_symmetry_space_group_name_H-M 'P 1 21 1'
_cell_angle_alpha 90.00000
_cell_angle_beta 101.6547(19)
_cell_angle_gamma 90.00000
_cell_formula_units_Z 2
_cell_length_a 10.1039(3)
_cell_length_b 7.5996(2)
_cell_length_c 19.6507(5)
_cell_measurement_temperature 293
_cell_volume 1477.78(7)
_computing_data_collection 'X\'pert data collector'
_computing_molecular_graphics 'Mercury 2.2'
_computing_structure_refinement 'FULLPROF 4.7'
_computing_structure_solution 'DASH 3.1'
_diffrn_ambient_temperature 293(1)
_diffrn_detector 'real time multi strip detector, window 2.122\%'
_diffrn_detector_type X\'Celerator
_diffrn_measurement_device_type 'PANalytical X\'pert Pro'
_diffrn_measurement_method 'profile data from \q/2\q scans'
_diffrn_radiation_monochromator 'Johansson type focusing'
_diffrn_radiation_type 'CuK\a 1'
_diffrn_radiation_wavelength 1.5406
_diffrn_source 'sealed X-ray'
_pd_char_colour colorless
_pd_char_particle_morphology 'fine powder, visual inspection'
_pd_meas_2theta_range_inc 0.008001
_pd_meas_2theta_range_max 74.98800
_pd_meas_2theta_range_min 3.01200
_pd_meas_number_of_points 8998
_pd_meas_scan_method cont
_pd_proc_2theta_range_inc 0.008001
_pd_proc_2theta_range_max 74.9356
_pd_proc_2theta_range_min 2.9596
_pd_proc_ls_background_function '20 refined points with cubic spline iterpolation'
_pd_proc_ls_pref_orient_corr ' ?'
_pd_proc_ls_profile_function pseudo-Voigt
_pd_proc_ls_prof_R_factor 4.4660
_pd_proc_ls_prof_wR_expected 5.2485
_pd_proc_ls_prof_wR_factor 5.8799
_pd_proc_wavelength 1.540560
_pd_spec_mounting ' silicon made zero-background holder'
_pd_spec_mount_mode reflection
_pd_spec_shape flat_sheet
_pd_spec_size_axial 10
_pd_spec_size_equat 10
_pd_spec_size_thick 0.1
_refine_ls_number_parameters 131
_refine_ls_number_reflns 970
_refine_ls_number_restraints 131
_refine_ls_R_I_factor 3.9524
_cod_data_source_file b925795k.txt
_cod_data_source_block TAZ070
_cod_depositor_comments
;
The following automatic conversions were performed:

'_symmetry_cell_setting' value 'Monoclinic' changed to 'monoclinic'
according to
/usr/data/users/saulius/automatic-downloads/retrospective/RSC/lib/dictionaries/cif_core.dic
dictionary named 'cif_core.dic' version 2.4.2 from 2011-04-26.

Automatic conversion script
Id: cif_fix_values 2281 2013-09-26 08:29:07Z andrius 
;
_cod_original_formula_sum 'C30 H51 N1 O4 S1'
_cod_database_code 1515932
_pd_proc_ls_prof_cr_factor 11.5172
_pd_proc_ls_prof_cwr_factor 11.5079
_pd_proc_ls_prof_cwr_expected 10.2722
_pd_proc_ls_prof_chi2 1.2551
_pd_proc_ls_prof_echi2 1.2437

loop_
_symmetry_equiv_pos_as_xyz
x,y,z
-x,y+1/2,-z

loop_
_atom_site_label
_atom_site_fract_x
_atom_site_fract_y
_atom_site_fract_z
_atom_site_U_iso_or_equiv
_atom_site_occupancy
_atom_site_adp_type
_atom_site_type_symbol
S1 0.2631(7) 0.7931(15) 0.4548(4) 0.140(4) 1.00000 Uiso S
O3 0.6379(15) 0.330(3) 0.3365(10) 0.079(4) 1.00000 Uiso O
H3O 0.678(18) 0.194(20) 0.355(10) 0.07599 1.00000 Uiso H
O24 0.2361(20) 0.4657(18) 0.6525(9) 0.079(4) 1.00000 Uiso O
O26 0.2461(13) 0.2913(17) 0.4149(5) 0.079(4) 1.00000 Uiso O
O27 0.0862(10) 0.268(2) 0.4932(6) 0.079(4) 1.00000 Uiso O
N24 0.305(2) 0.233(2) 0.5979(8) 0.037(9) 1.00000 Uiso N
H24 0.360(16) 0.113(12) 0.610(7) 0.07599 1.00000 Uiso H
C1 0.3161(14) 0.1334(18) 0.2508(7) 0.0728(16) 1.00000 Uiso C
H1a 0.27221 0.12974 0.30013 0.07599 1.00000 Uiso H
H1b 0.28976 0.00464 0.22810 0.07599 1.00000 Uiso H
C2 0.4598(14) 0.1519(18) 0.2765(7) 0.0728(16) 1.00000 Uiso C
H2a 0.50683 0.04099 0.31032 0.07599 1.00000 Uiso H
H2b 0.51674 0.13580 0.23075 0.07599 1.00000 Uiso H
C3 0.4982(15) 0.3244(19) 0.3074(7) 0.0728(16) 1.00000 Uiso C
H3 0.47068 0.32762 0.36130 0.07599 1.00000 Uiso H
C4 0.4413(14) 0.4782(19) 0.2640(7) 0.0728(16) 1.00000 Uiso C
H4a 0.49694 0.49072 0.22296 0.07599 1.00000 Uiso H
H4b 0.47083 0.60123 0.29663 0.07599 1.00000 Uiso H
C5 0.2953(14) 0.4687(18) 0.2377(7) 0.0728(16) 1.00000 Uiso C
H5 0.24829 0.47124 0.28943 0.07599 1.00000 Uiso H
C6 0.2398(14) 0.6297(18) 0.1944(7) 0.0728(16) 1.00000 Uiso C
H6a 0.27547 0.74541 0.22344 0.07599 1.00000 Uiso H
H6b 0.12670 0.62935 0.19106 0.07599 1.00000 Uiso H
C7 0.2773(14) 0.6168(18) 0.1246(7) 0.0728(16) 1.00000 Uiso C
H7a 0.22225 0.72959 0.09497 0.07599 1.00000 Uiso H
H7b 0.38119 0.63966 0.12991 0.07599 1.00000 Uiso H
C8 0.2278(15) 0.4554(19) 0.0888(7) 0.0728(16) 1.00000 Uiso C
H8 0.11933 0.44140 0.07602 0.07599 1.00000 Uiso H
C9 0.2758(15) 0.2928(20) 0.1301(7) 0.0728(16) 1.00000 Uiso C
H9 0.39775 0.29469 0.14074 0.07599 1.00000 Uiso H
C10 0.2640(15) 0.2821(20) 0.2082(7) 0.0728(16) 1.00000 Uiso C
C11 0.2536(15) 0.1227(18) 0.0904(8) 0.0728(16) 1.00000 Uiso C
H11a 0.14579 0.07922 0.08455 0.07599 1.00000 Uiso H
H11b 0.30782 0.00000 0.12026 0.07599 1.00000 Uiso H
C12 0.2968(15) 0.1254(17) 0.0162(8) 0.0728(16) 1.00000 Uiso C
H12a 0.40258 0.11445 0.02649 0.07599 1.00000 Uiso H
H12b 0.74021 0.48646 0.00644 0.07599 1.00000 Uiso H
C13 0.2353(14) 0.280(2) 0.9830(7) 0.0728(16) 1.00000 Uiso C
C14 0.2838(15) 0.4483(20) 0.0259(7) 0.0728(16) 1.00000 Uiso C
H14 0.38972 0.43515 0.03120 0.07599 1.00000 Uiso H
C15 0.7510(14) 0.1004(17) 0.0254(7) 0.0728(16) 1.00000 Uiso C
H15a 0.69763 0.20352 0.01876 0.07599 1.00000 Uiso H
H15b 0.86544 0.12464 0.03864 0.07599 1.00000 Uiso H
C16 0.7388(15) 0.0299(19) 0.0977(6) 0.0728(16) 1.00000 Uiso C
H16a 0.64801 0.07327 0.11727 0.07599 1.00000 Uiso H
H16b 0.82340 0.03501 0.14364 0.07599 1.00000 Uiso H
C17 0.2822(14) 0.315(2) 0.9143(6) 0.0728(16) 1.00000 Uiso C
H17 0.59782 0.79207 0.07531 0.07599 1.00000 Uiso H
C18 0.0895(12) 0.246(2) 0.9528(7) 0.0728(16) 1.00000 Uiso C
H18a 0.04668 0.12808 0.92603 0.07599 1.00000 Uiso H
H18b 0.02833 0.35807 0.92100 0.07599 1.00000 Uiso H
H18c 0.02751 0.24814 0.99953 0.07599 1.00000 Uiso H
C19 0.1083(12) 0.259(2) 0.1956(7) 0.0728(16) 1.00000 Uiso C
H19a 0.03349 0.35710 0.16358 0.07599 1.00000 Uiso H
H19b 0.06401 0.27506 0.24899 0.07599 1.00000 Uiso H
H19c 0.05989 0.12990 0.17890 0.07599 1.00000 Uiso H
C20 0.2423(14) 0.2180(19) 0.8415(7) 0.0728(16) 1.00000 Uiso C
H20 0.13438 0.19542 0.82938 0.07599 1.00000 Uiso H
C21 0.7047(15) 0.5204(18) 0.1502(8) 0.0728(16) 1.00000 Uiso C
H21a 0.74506 0.43689 0.11513 0.07599 1.00000 Uiso H
H21b 0.59123 0.50975 0.13615 0.07599 1.00000 Uiso H
H21c 0.72881 0.44028 0.20129 0.07599 1.00000 Uiso H
C22 0.2993(12) 0.296(2) 0.7780(6) 0.0728(16) 1.00000 Uiso C
H22a 0.24570 0.42864 0.77369 0.07599 1.00000 Uiso H
H22b 0.40031 0.31629 0.79233 0.07599 1.00000 Uiso H
C23 0.2424(14) 0.1979(20) 0.7112(7) 0.0728(16) 1.00000 Uiso C
H23a 0.31736 0.08949 0.70753 0.07599 1.00000 Uiso H
H23b 0.14710 0.15620 0.70173 0.07599 1.00000 Uiso H
C24 0.245(3) 0.3085(20) 0.6483(9) 0.0728(16) 1.00000 Uiso C
C25 0.3379(13) 0.3164(18) 0.5314(7) 0.0728(16) 1.00000 Uiso C
H25 0.33214 0.46647 0.54420 0.07599 1.00000 Uiso H
C26 0.2082(13) 0.2963(19) 0.4714(7) 0.0728(16) 1.00000 Uiso C
C27 0.0171(13) 0.7386(17) 0.5753(7) 0.0728(16) 1.00000 Uiso C
H27a 0.10838 0.72882 0.55243 0.07599 1.00000 Uiso H
H27b 0.00636 0.10272 0.41011 0.07599 1.00000 Uiso H
H27c 0.02428 0.83063 0.61306 0.07599 1.00000 Uiso H
C28 0.4612(13) 0.2517(19) 0.5165(7) 0.0728(16) 1.00000 Uiso C
H28a 0.47968 0.32922 0.47086 0.07599 1.00000 Uiso H
H28b 0.45253 0.11949 0.50325 0.07599 1.00000 Uiso H
C29 0.5863(13) 0.288(2) 0.5769(7) 0.0728(16) 1.00000 Uiso C
H29a 0.59300 0.17460 0.61235 0.07599 1.00000 Uiso H
H29b 0.56951 0.40496 0.60705 0.07599 1.00000 Uiso H
C30 0.2134(15) 0.0163(18) 0.4338(8) 0.0728(16) 1.00000 Uiso C
H30a 0.12492 0.06342 0.45037 0.07599 1.00000 Uiso H
H30b 0.21864 0.06470 0.38322 0.07599 1.00000 Uiso H
H30c 0.29917 0.11573 0.47057 0.07599 1.00000 Uiso H

loop_
_atom_type_symbol
_atom_type_scat_Cromer_Mann_a1
_atom_type_scat_Cromer_Mann_b1
_atom_type_scat_Cromer_Mann_a2
_atom_type_scat_Cromer_Mann_b2
_atom_type_scat_Cromer_Mann_a3
_atom_type_scat_Cromer_Mann_b3
_atom_type_scat_Cromer_Mann_a4
_atom_type_scat_Cromer_Mann_b4
_atom_type_scat_Cromer_Mann_c
_atom_type_scat_dispersion_real
_atom_type_scat_dispersion_imag
_atom_type_scat_source
s 6.90530 1.46790 5.20340 22.21510 1.43790 0.25360 1.58630 56.17200 0.86690 0.31900 0.55700 International_Tables_for_Crystallography_Vol.C(1991)_Tables_6.1.1.4_and_6.1.1.5
o 3.04850 13.27710 2.28680 5.70110 1.54630 0.32390 0.86700 32.90890 0.25080 0.04700 0.03200 International_Tables_for_Crystallography_Vol.C(1991)_Tables_6.1.1.4_and_6.1.1.5
h 0.49300 10.51090 0.32291 26.12570 0.14019 3.14236 0.04081 57.79970 0.00304 0.00000 0.00000 International_Tables_for_Crystallography_Vol.C(1991)_Tables_6.1.1.4_and_6.1.1.5
n 12.21260 0.00570 3.13220 9.89330 2.01250 28.99750 1.16630 0.58260 -11.52900 0.02900 0.01800 International_Tables_for_Crystallography_Vol.C(1991)_Tables_6.1.1.4_and_6.1.1.5
c 2.31000 20.84390 1.02000 10.20750 1.58860 0.56870 0.86500 51.65120 0.21560 0.01700 0.00900 International_Tables_for_Crystallography_Vol.C(1991)_Tables_6.1.1.4_and_6.1.1.5

loop_
_geom_angle_atom_site_label_1
_geom_angle_atom_site_label_2
_geom_angle_atom_site_label_3
_geom_angle
_geom_angle_site_symmetry_1
_geom_angle_site_symmetry_3
C29 S1 C30 99.3(13) 1_666 2_565
H3O O3 C3 111(15) . 2_555
H3O O3 H3 101(14) . 3_555
C3 O3 H3 38.3(10) 2_555 3_555
O3 H3O O24 156(9) . 2_656
H3O O24 C24 147(12) 1_666 2_555
C26 O26 H30b 106.2(13) . 2_555
C26 O26 H30c 64.8(11) . 3_555
H30b O26 H30c 60.0(5) 2_555 3_555
C26 O27 C27 103.7(14) . 2_556
C26 O27 H30a 73.1(11) . 3_555
C27 O27 H30a 69.5(9) 2_556 3_555
H24 N24 C24 118(13) . 2_555
H24 N24 C25 110(11) . 3_555
C24 N24 C25 129(2) 2_555 3_555
H1a C1 H1b 102.8(10) . 2_555
H1a C1 C2 103.9(15) . 3_555
H1a C1 C10 110.6(15) . 4_555
H1b C1 C2 112.1(14) 2_555 3_555
H1b C1 C10 115.9(16) 2_555 4_555
C2 C1 C10 110.5(16) 3_555 4_555
C1 H1a H1b 37.4(9) . 2_555
C1 H1a H30b 165.2(14) . 3_555
H1b H1a H30b 130.8157(6) 2_555 3_555
C1 H1b H1a 39.8(9) . 2_555
C1 H1b H6a 158.0(13) . 3_545
H1a H1b H6a 124.2456(4) 2_555 3_545
C1 C2 H2a 114.3(14) . 2_555
C1 C2 H2b 109.7(15) . 3_555
C1 C2 C3 113.3(17) . 4_555
H2a C2 H2b 99.3(10) 2_555 3_555
H2a C2 C3 112.5(15) 2_555 4_555
H2b C2 C3 106.4(15) 3_555 4_555
C2 H2a H2b 41.4(9) . 2_555
C2 H2b H2a 39.3(9) . 2_555
O3 C3 C2 110.8(18) . 2_555
O3 C3 H3 92.0(16) . 3_555
O3 C3 C4 116.5(18) . 4_555
C2 C3 H3 108.0(15) 2_555 3_555
C2 C3 C4 115.2(17) 2_555 4_555
H3 C3 C4 111.9(15) 3_555 4_555
O3 H3 C3 49.7(12) . 2_555
C3 C4 H4a 107.4(15) . 2_555
C3 C4 H4b 107.1(15) . 3_555
C3 C4 C5 114.1(16) . 4_555
H4a C4 H4b 103.4(11) 2_555 3_555
H4a C4 C5 112.4(16) 2_555 4_555
H4b C4 C5 111.7(14) 3_555 4_555
C4 H4a H4b 39.6(9) . 2_555
C4 H4b H4a 37.0(8) . 2_555
C4 C5 H5 104.0(15) . 2_555
C4 C5 C6 112.8(16) . 3_555
C4 C5 C10 107.1(16) . 4_555
H5 C5 C6 107.1(14) 2_555 3_555
H5 C5 C10 104.2(14) 2_555 4_555
C6 C5 C10 120.2(17) 3_555 4_555
C5 C6 H6a 108.3(14) . 2_555
C5 C6 H6b 106.4(14) . 3_555
C5 C6 C7 108.9(16) . 4_555
H6a C6 H6b 105.1(10) 2_555 3_555
H6a C6 C7 114.9(15) 2_555 4_555
H6b C6 C7 112.7(16) 3_555 4_555
H1b H6a C6 149.0(13) 1_565 2_555
H1b H6a H6b 124.7001(4) 1_565 3_555
C6 H6a H6b 38.7(9) 2_555 3_555
C6 H6b H6a 36.2(8) . 2_555
C6 C7 H7a 103.6(14) . 2_555
C6 C7 H7b 109.4(16) . 3_555
C6 C7 C8 111.9(17) . 4_555
H7a C7 H7b 107.9(10) 2_555 3_555
H7a C7 C8 108.0(15) 2_555 4_555
H7b C7 C8 115.4(16) 3_555 4_555
C7 H7a H7b 34.7(8) . 2_555
C7 H7b H7a 37.4(9) . 2_555
C7 C8 H8 115.5(15) . 2_555
C7 C8 C9 113.0(17) . 3_555
C7 C8 C14 106.7(17) . 4_555
H8 C8 C9 104.3(15) 2_555 3_555
H8 C8 C14 110.4(17) 2_555 4_555
C9 C8 C14 106.8(17) 3_555 4_555
C8 C9 H9 106.9(14) . 2_555
C8 C9 C10 119.4(17) . 3_555
C8 C9 C11 115.4(17) . 4_555
H9 C9 C10 96.2(14) 2_555 3_555
H9 C9 C11 98.1(14) 2_555 4_555
C10 C9 C11 115.5(17) 3_555 4_555
C1 C10 C5 118.7(17) . 2_555
C1 C10 C9 121.3(17) . 3_555
C1 C10 C19 104.1(15) . 4_555
C5 C10 C9 105.7(16) 2_555 3_555
C5 C10 C19 106.8(15) 2_555 4_555
C9 C10 C19 97.2(16) 3_555 4_555
C9 C11 H11a 110.3(15) . 2_555
C9 C11 H11b 114.7(15) . 3_555
C9 C11 C12 114.9(18) . 4_555
H11a C11 H11b 99.3(10) 2_555 3_555
H11a C11 C12 110.3(17) 2_555 4_555
H11b C11 C12 106.2(15) 3_555 4_555
C11 H11a H11b 41.5(9) . 2_555
C11 H11b H11a 39.2(8) . 2_555
C11 C12 H12a 106.1(17) . 2_555
C11 C12 H12b 102.0(15) . 3_655
C11 C12 C13 104.7(17) . 4_554
H12a C12 H12b 103.6(10) 2_555 3_655
H12a C12 C13 119.1(16) 2_555 4_554
H12b C12 C13 119.4(15) 3_655 4_554
C12 H12a H12b 40.8(9) . 2_655
C12 H12b H12a 35.6(8) 1_665 2_665
C12 C13 C14 111.7(17) 1_556 2_556
C12 C13 C17 111.1(17) 1_556 3_555
C12 C13 C18 110.1(16) 1_556 4_555
C14 C13 C17 102.3(15) 2_556 3_555
C14 C13 C18 122.3(16) 2_556 4_555
C17 C13 C18 97.7(15) 3_555 4_555
C8 C14 C13 110.8(17) . 2_554
C8 C14 H14 118.5(17) . 3_555
C8 C14 C15 117.0(17) . 4_665
C13 C14 H14 100.2(15) 2_554 3_555
C13 C14 C15 105.0(16) 2_554 4_665
H14 C14 C15 103.3(14) 3_555 4_665
C14 C15 H15a 119.2(17) 1_655 2_555
C14 C15 H15b 111.0(14) 1_655 3_555
C14 C15 C16 107.1(15) 1_655 4_555
H15a C15 H15b 114.8(11) 2_555 3_555
H15a C15 C16 105.4(15) 2_555 4_555
H15b C15 C16 96.4(14) 3_555 4_555
C15 H15a H15b 36.2(10) . 2_555
C15 H15b H15a 29.1(8) . 2_555
C15 C16 H16a 116.0(16) . 2_555
C15 C16 H16b 122.9(14) . 3_555
C15 C16 C17 104.0(15) . 4_656
H16a C16 H16b 105.1(10) 2_555 3_555
H16a C16 C17 104.5(15) 2_555 4_656
H16b C16 C17 101.8(13) 3_555 4_656
C16 H16a H16b 37.4(9) . 2_555
C16 H16b H16a 37.5(8) . 2_555
C13 C17 C16 104.0(15) . 2_666
C13 C17 H17 107.7(14) . 3_656
C13 C17 C20 130.0(17) . 4_555
C16 C17 H17 105.2(14) 2_666 3_656
C16 C17 C20 109.1(15) 2_666 4_555
H17 C17 C20 98.6(12) 3_656 4_555
C13 C18 H18a 126.9(15) . 2_555
C13 C18 H18b 117.6(14) . 3_555
C13 C18 H18c 108.4(14) . 4_555
H18a C18 H18b 103.2(10) 2_555 3_555
H18a C18 H18c 99.3(10) 2_555 4_555
H18b C18 H18c 95.6(10) 3_555 4_555
C18 H18a H18b 39.9(9) . 2_555
C18 H18a H18c 43.0(9) . 3_555
H18b H18a H18c 60.0444(2) 2_555 3_555
C18 H18b H18a 36.9(8) . 2_555
C18 H18b H18c 43.4(8) . 3_555
H18a H18b H18c 59.7964(2) 2_555 3_555
C18 H18c H18a 37.6(8) . 2_555
C18 H18c H18b 41.0(8) . 3_555
H18a H18c H18b 60.1591(2) 2_555 3_555
C10 C19 H19a 123.0(15) . 2_555
C10 C19 H19b 112.7(15) . 3_555
C10 C19 H19c 121.1(15) . 4_555
H19a C19 H19b 95.2(9) 2_555 3_555
H19a C19 H19c 102.0(10) 2_555 4_555
H19b C19 H19c 97.2(10) 3_555 4_555
C19 H19a H19b 44.0(8) . 2_555
C19 H19a H19c 38.2(8) . 3_555
H19b H19a H19c 59.9084(2) 2_555 3_555
C19 H19b H19a 40.8(8) . 2_555
C19 H19b H19c 39.0(8) . 3_555
H19a H19b H19c 60.1978(2) 2_555 3_555
C19 H19c H19a 39.8(9) . 2_555
C19 H19c H19b 43.8(9) . 3_555
H19a H19c H19b 59.8938(2) 2_555 3_555
C17 C20 H20 109.5(13) . 2_555
C17 C20 C21 109.1(15) . 3_656
C17 C20 C22 117.9(14) . 4_555
H20 C20 C21 100.1(14) 2_555 3_656
H20 C20 C22 113.3(14) 2_555 4_555
C21 C20 C22 105.3(15) 3_656 4_555
C20 C21 H21a 117.3(16) 1_666 2_555
C20 C21 H21b 113.4(15) 1_666 3_555
C20 C21 H21c 113.6(15) 1_666 4_555
H21a C21 H21b 107.4(11) 2_555 3_555
H21a C21 H21c 101.8(11) 2_555 4_555
H21b C21 H21c 101.6(10) 3_555 4_555
C21 H21a H21b 37.3(10) . 2_555
C21 H21a H21c 40.8(10) . 3_555
H21b H21a H21c 60.5397(3) 2_555 3_555
C21 H21b H21a 35.3(9) . 2_555
C21 H21b H21c 39.9(9) . 3_555
H21a H21b H21c 58.5679(3) 2_555 3_555
C21 H21c H21a 37.4(9) . 2_555
C21 H21c H21b 38.6(9) . 3_555
H21a H21c H21b 60.8924(3) 2_555 3_555
C20 C22 H22a 98.4(14) . 2_555
C20 C22 H22b 110.0(15) . 3_555
C20 C22 C23 111.2(16) . 4_555
H22a C22 H22b 108.8(10) 2_555 3_555
H22a C22 C23 106.2(15) 2_555 4_555
H22b C22 C23 119.9(14) 3_555 4_555
C22 H22a H22b 33.2(8) . 2_555
C22 H22b H22a 38.0(9) . 2_555
C22 C23 H23a 105.7(14) . 2_555
C22 C23 H23b 120.1(14) . 3_555
C22 C23 C24 111.8(17) . 4_555
H23a C23 H23b 113.0(11) 2_555 3_555
H23a C23 C24 103.4(16) 2_555 4_555
H23b C23 C24 102(2) 3_555 4_555
C23 H23a H23b 31.1(9) . 2_555
C23 H23b H23a 35.9(10) . 2_555
C23 H23b C24 48.5(15) . 3_555
H23a H23b C24 67.4(9) 2_555 3_555
O24 C24 N24 121(2) . 2_555
O24 C24 C23 119(2) . 3_555
O24 C24 H23b 119.8(16) . 4_555
N24 C24 C23 116(2) 2_555 3_555
N24 C24 H23b 118.6(18) 2_555 4_555
C23 C24 H23b 29.8(11) 3_555 4_555
N24 C25 H25 100.9(15) . 2_555
N24 C25 C26 107.6(16) . 3_555
N24 C25 C28 112.2(20) . 4_555
N24 C25 H30c 98.5(12) . 5_555
H25 C25 C26 100.6(13) 2_555 3_555
H25 C25 C28 117.6(15) 2_555 4_555
H25 C25 H30c 152.9(8) 2_555 5_555
C26 C25 C28 116.1(15) 3_555 4_555
C26 C25 H30c 55.1(9) 3_555 5_555
C28 C25 H30c 71.1(10) 4_555 5_555
O26 C26 O27 135.7(18) . 2_555
O26 C26 C25 108.0(15) . 3_555
O26 C26 H30a 88.9(12) . 4_555
O26 C26 H30c 72.2(11) . 5_555
O27 C26 C25 115.7(14) 2_555 3_555
O27 C26 H30a 63.9(10) 2_555 4_555
O27 C26 H30c 113.6(12) 2_555 5_555
C25 C26 H30a 119.9(10) 3_555 4_555
C25 C26 H30c 73.1(10) 3_555 5_555
H30a C26 H30c 57.8(6) 4_555 5_555
O27 C27 H27a 97.3(12) 1_566 2_555
O27 C27 H27b 102.6(13) 1_566 3_566
O27 C27 H27c 118.4(13) 1_566 4_555
O27 C27 H30a 62.6(9) 1_566 5_566
H27a C27 H27b 106.3(10) 2_555 3_566
H27a C27 H27c 113.7(11) 2_555 4_555
H27a C27 H30a 118.7(8) 2_555 5_566
H27b C27 H27c 116.2(10) 3_566 4_555
H27b C27 H30a 41.1(8) 3_566 5_566
H27c C27 H30a 127.0(8) 4_555 5_566
C27 H27a H27b 36.9(9) . 2_566
C27 H27a H27c 31.5(8) . 3_555
H27b H27a H27c 61.0136(2) 2_566 3_555
C27 H27b H27a 36.8(8) 1_556 2_556
C27 H27b H27c 30.3(8) 1_556 3_556
C27 H27b H30a 105.6(12) 1_556 4_555
H27a H27b H27c 59.4945(2) 2_556 3_556
H27a H27b H30a 117.3956(5) 2_556 4_555
H27c H27b H30a 117.0361(4) 3_556 4_555
C27 H27c H27a 34.8(9) . 2_555
C27 H27c H27b 33.6(9) . 3_566
H27a H27c H27b 59.4918(2) 2_555 3_566
C25 C28 H28a 106.1(15) . 2_555
C25 C28 H28b 110.7(16) . 3_555
C25 C28 C29 112.8(15) . 4_555
C25 C28 H30c 66.4(10) . 5_555
H28a C28 H28b 109.1(11) 2_555 3_555
H28a C28 C29 105.9(13) 2_555 4_555
H28a C28 H30c 99.5(8) 2_555 5_555
H28b C28 C29 111.9(14) 3_555 4_555
H28b C28 H30c 50.5(9) 3_555 5_555
C29 C28 H30c 153.4(11) 4_555 5_555
C28 H28a H28b 33.9(9) . 2_555
C28 H28b H28a 37.0(9) . 2_555
C28 H28b H30c 98.5(12) . 3_555
H28a H28b H30c 94.7371(3) 2_555 3_555
S1 C29 C28 111.0(12) 1_656 2_555
S1 C29 H29a 107.1(11) 1_656 3_555
S1 C29 H29b 114.3(11) 1_656 4_555
C28 C29 H29a 106.1(13) 2_555 3_555
C28 C29 H29b 111.1(14) 2_555 4_555
H29a C29 H29b 106.7(11) 3_555 4_555
C29 H29a H29b 36.6(9) . 2_555
C29 H29b H29a 36.7(9) . 2_555
S1 C30 H30a 117.2(13) 1_545 2_555
S1 C30 H30b 118.3(13) 1_545 3_555
S1 C30 H30c 107.9(11) 1_545 4_555
H30a C30 H30b 111.6(12) 2_555 3_555
H30a C30 H30c 98.3(11) 2_555 4_555
H30b C30 H30c 99.7(11) 3_555 4_555
O27 H30a C26 43.0(7) . 2_555
O27 H30a C27 47.9(7) . 3_556
O27 H30a H27b 80.4(8) . 4_555
O27 H30a C30 133.3(19) . 5_555
O27 H30a H30b 121.9(8) . 6_555
O27 H30a H30c 90.1(7) . 7_555
C26 H30a C27 72.6(8) 2_555 3_556
C26 H30a H27b 102.6(8) 2_555 4_555
C26 H30a C30 91.0(16) 2_555 5_555
C26 H30a H30b 83.2(7) 2_555 6_555
C26 H30a H30c 52.2(6) 2_555 7_555
C27 H30a H27b 33.3(5) 3_556 4_555
C27 H30a C30 139.9(18) 3_556 5_555
C27 H30a H30b 106.3(8) 3_556 6_555
C27 H30a H30c 123.5(8) 3_556 7_555
H27b H30a C30 126.9(15) 4_555 5_555
H27b H30a H30b 96.2235(4) 4_555 6_555
H27b H30a H30c 144.9773(7) 4_555 7_555
C30 H30a H30b 34.2(10) 5_555 6_555
C30 H30a H30c 44.8(10) 5_555 7_555
H30b H30a H30c 60.5951(3) 6_555 7_555
O26 H30b H1a 89.9(6) . 2_555
O26 H30b C30 92.3(15) . 3_555
O26 H30b H30a 79.6(7) . 4_555
O26 H30b H30c 57.4(5) . 5_555
H1a H30b C30 165.8(16) 2_555 3_555
H1a H30b H30a 159.2702(6) 2_555 4_555
H1a H30b H30c 128.2932(6) 2_555 5_555
C30 H30b H30a 34.3(10) 3_555 4_555
C30 H30b H30c 44.1(10) 3_555 5_555
H30a H30b H30c 59.6253(3) 4_555 5_555
O26 H30c C25 77.4(8) . 2_555
O26 H30c C26 43.0(8) . 3_555
O26 H30c C28 90.4(9) . 4_555
O26 H30c H28b 113.6(8) . 5_555
O26 H30c C30 90.6(13) . 6_555
O26 H30c H30a 82.2(7) . 7_555
O26 H30c H30b 62.6(6) . 8_555
C25 H30c C26 51.8(8) 2_555 3_555
C25 H30c C28 42.6(7) 2_555 4_555
C25 H30c H28b 70.6(7) 2_555 5_555
C25 H30c C30 149.2(16) 2_555 6_555
C25 H30c H30a 112.6(8) 2_555 7_555
C25 H30c H30b 139.7(9) 2_555 8_555
C26 H30c C28 88.4(10) 3_555 4_555
C26 H30c H28b 119.4(9) 3_555 5_555
C26 H30c C30 100.6(15) 3_555 6_555
C26 H30c H30a 70.1(7) 3_555 7_555
C26 H30c H30b 92.5(8) 3_555 8_555
C28 H30c H28b 31.0(5) 4_555 5_555
C28 H30c C30 167.8(16) 4_555 6_555
C28 H30c H30a 155.2(8) 4_555 7_555
C28 H30c H30b 136.1(8) 4_555 8_555
H28b H30c C30 139.5(12) 5_555 6_555
H28b H30c H30a 163.9354(7) 5_555 7_555
H28b H30c H30b 128.5860(6) 5_555 8_555
C30 H30c H30a 36.9(8) 6_555 7_555
C30 H30c H30b 36.2(8) 6_555 8_555
H30a H30c H30b 59.7796(3) 7_555 8_555

loop_
_geom_bond_atom_site_label_1
_geom_bond_atom_site_label_2
_geom_bond_distance
_geom_bond_site_symmetry_2
S1 C29 1.757(16) 2_656
S1 C30 1.793(18) 1_565
O3 H3O 1.14(16) .
O3 C3 1.41(2) .
O3 H3 1.851(17) .
H3O O3 1.14(16) .
H3O O24 1.96(16) 2_646
O24 H3O 1.96(16) 2_656
O24 C24 1.20(2) .
O26 C26 1.246(18) .
O26 H30b 1.833(13) .
O26 H30c 1.740(12) .
O27 C26 1.401(18) .
O27 C27 1.544(16) 2_546
O27 H30a 1.847(14) .
N24 H24 1.07(11) .
N24 C24 1.39(3) .
N24 C25 1.55(2) .
H24 N24 1.07(11) .
C1 H1a 1.145(15) .
C1 H1b 1.086(13) .
C1 C2 1.445(19) .
C1 C10 1.441(20) .
H1a C1 1.145(15) .
H1a H1b 1.743610(4) .
H1a H30b 1.886878(5) .
H1b C1 1.086(13) .
H1b H1a 1.743610(4) .
H1b H6a 1.976098(5) 1_545
C2 C1 1.445(19) .
C2 H2a 1.118(13) .
C2 H2b 1.168(15) .
C2 C3 1.464(20) .
H2a C2 1.118(13) .
H2a H2b 1.742785(4) .
H2b C2 1.168(15) .
H2b H2a 1.742785(4) .
C3 O3 1.41(2) .
C3 C2 1.464(20) .
C3 H3 1.148(15) .
C3 C4 1.492(19) .
H3 O3 1.851(17) .
H3 C3 1.148(15) .
C4 C3 1.492(19) .
C4 H4a 1.076(15) .
C4 H4b 1.139(14) .
C4 C5 1.463(19) .
H4a C4 1.076(15) .
H4a H4b 1.739242(4) .
H4b C4 1.139(14) .
H4b H4a 1.739242(4) .
C5 C4 1.463(19) .
C5 H5 1.206(15) .
C5 C6 1.531(19) .
C5 C10 1.54(2) .
H5 C5 1.206(15) .
C6 C5 1.531(19) .
C6 H6a 1.070(13) .
C6 H6b 1.131(14) .
C6 C7 1.50(2) .
H6a H1b 1.976098(5) 1_565
H6a C6 1.070(13) .
H6a H6b 1.748098(4) .
H6b C6 1.131(14) .
H6b H6a 1.748098(4) .
C7 C6 1.50(2) .
C7 H7a 1.119(13) .
C7 H7b 1.048(14) .
C7 C8 1.452(19) .
H7a C7 1.119(13) .
H7a H7b 1.752699(5) .
H7b C7 1.048(14) .
H7b H7a 1.752699(5) .
C8 C7 1.452(19) .
C8 H8 1.079(15) .
C8 C9 1.50(2) .
C8 C14 1.46(2) .
H8 C8 1.079(15) .
C9 C8 1.50(2) .
C9 H9 1.208(15) .
C9 C10 1.57(2) .
C9 C11 1.50(2) .
H9 C9 1.208(15) .
C10 C1 1.441(20) .
C10 C5 1.54(2) .
C10 C9 1.57(2) .
C10 C19 1.552(19) .
C11 C9 1.50(2) .
C11 H11a 1.122(15) .
C11 H11b 1.176(14) .
C11 C12 1.60(2) .
H11a C11 1.122(15) .
H11a H11b 1.752403(5) .
H11b C11 1.176(14) .
H11b H11a 1.752403(5) .
C12 C11 1.60(2) .
C12 H12a 1.050(15) .
C12 H12b 1.177(13) 2_645
C12 C13 1.424(20) 1_554
H12a C12 1.050(15) .
H12a H12b 1.751887(4) 2_645
H12b C12 1.177(13) 2_655
H12b H12a 1.751887(4) 2_655
C13 C12 1.424(20) 1_556
C13 C14 1.56(2) 1_556
C13 C17 1.542(20) .
C13 C18 1.495(18) .
C14 C8 1.46(2) .
C14 C13 1.56(2) 1_554
C14 H14 1.059(15) .
C14 C15 1.527(19) 2_655
H14 C14 1.059(15) .
C15 C14 1.527(19) 2_645
C15 H15a 0.945(13) .
C15 H15b 1.148(14) .
C15 C16 1.546(19) .
H15a C15 0.945(13) .
H15a H15b 1.766117(5) .
H15b C15 1.148(14) .
H15b H15a 1.766117(5) .
C16 C15 1.546(19) .
C16 H16a 1.114(15) .
C16 H16b 1.111(12) .
C16 C17 1.66(2) 2_646
H16a C16 1.114(15) .
H16a H16b 1.767045(5) .
H16b C16 1.111(12) .
H16b H16a 1.767045(5) .
C17 C13 1.542(20) .
C17 C16 1.66(2) 2_656
C17 H17 1.201(14) 2_646
C17 C20 1.587(18) .
H17 C17 1.201(14) 2_656
C18 C13 1.495(18) .
C18 H18a 1.084(14) .
C18 H18b 1.158(14) .
C18 H18c 1.212(14) .
H18a C18 1.084(14) .
H18a H18b 1.758311(5) .
H18a H18c 1.751890(4) .
H18b C18 1.158(14) .
H18b H18a 1.758311(5) .
H18b H18c 1.756288(4) .
H18c C18 1.212(14) .
H18c H18a 1.751890(4) .
H18c H18b 1.756288(4) .
C19 C10 1.552(19) .
C19 H19a 1.154(13) .
C19 H19b 1.227(14) .
C19 H19c 1.116(14) .
H19a C19 1.154(13) .
H19a H19b 1.758301(5) .
H19a H19c 1.763685(4) .
H19b C19 1.227(14) .
H19b H19a 1.758301(5) .
H19b H19c 1.758561(4) .
H19c C19 1.116(14) .
H19c H19a 1.763685(4) .
H19c H19b 1.758561(4) .
C20 C17 1.587(18) .
C20 H20 1.082(14) .
C20 C21 1.592(20) 2_646
C20 C22 1.591(20) .
H20 C20 1.082(14) .
C21 C20 1.592(20) 2_656
C21 H21a 1.076(16) .
C21 H21b 1.127(15) .
C21 H21c 1.157(15) .
H21a C21 1.076(16) .
H21a H21b 1.775494(4) .
H21a H21c 1.733940(5) .
H21b C21 1.127(15) .
H21b H21a 1.775494(4) .
H21b H21c 1.769375(5) .
H21c C21 1.157(15) .
H21c H21a 1.733940(5) .
H21c H21b 1.769375(5) .
C22 C20 1.591(20) .
C22 H22a 1.139(15) .
C22 H22b 1.014(12) .
C22 C23 1.518(18) .
H22a C22 1.139(15) .
H22a H22b 1.752805(4) .
H22b C22 1.014(12) .
H22b H22a 1.752805(4) .
C23 C22 1.518(18) .
C23 H23a 1.131(15) .
C23 H23b 0.995(14) .
C23 C24 1.50(2) .
H23a C23 1.131(15) .
H23a H23b 1.774872(5) .
H23b C23 0.995(14) .
H23b H23a 1.774872(5) .
H23b C24 1.96(2) .
C24 O24 1.20(2) .
C24 N24 1.39(3) .
C24 C23 1.50(2) .
C24 H23b 1.96(2) .
C25 N24 1.55(2) .
C25 H25 1.172(14) .
C25 C26 1.583(17) .
C25 C28 1.424(20) .
C25 H30c 1.928(13) .
H25 C25 1.172(14) .
C26 O26 1.246(18) .
C26 O27 1.401(18) .
C26 C25 1.583(17) .
C26 H30a 1.967(14) .
C26 H30c 1.654(14) .
C27 O27 1.544(16) 2_556
C27 H27a 1.107(14) .
C27 H27b 1.110(13) 2_556
C27 H27c 1.012(13) .
C27 H30a 1.948(13) 2_556
H27a C27 1.107(14) .
H27a H27b 1.774553(4) 2_556
H27a H27c 1.774602(4) .
H27b C27 1.110(13) 2_546
H27b H27a 1.774553(4) 2_546
H27b H27c 1.801695(4) 2_546
H27b H30a 1.329360(4) .
H27c C27 1.012(13) .
H27c H27a 1.774602(4) .
H27c H27b 1.801695(4) 2_556
C28 C25 1.424(20) .
C28 H28a 1.120(14) .
C28 H28b 1.037(14) .
C28 C29 1.574(17) .
C28 H30c 1.991(13) .
H28a C28 1.120(14) .
H28a H28b 1.758213(4) .
H28b C28 1.037(14) .
H28b H28a 1.758213(4) .
H28b H30c 1.553133(5) .
C29 S1 1.757(16) 2_646
C29 C28 1.574(17) .
C29 H29a 1.102(15) .
C29 H29b 1.100(15) .
H29a C29 1.102(15) .
H29a H29b 1.766902(5) .
H29b C29 1.100(15) .
H29b H29a 1.766902(5) .
C30 S1 1.793(18) 1_545
C30 H30a 1.073(16) .
C30 H30b 1.071(16) .
C30 H30c 1.261(14) .
H30a O27 1.847(14) .
H30a C26 1.967(14) .
H30a C27 1.948(13) 2_546
H30a H27b 1.329360(4) .
H30a C30 1.073(16) .
H30a H30b 1.772802(5) .
H30a H30c 1.770014(5) .
H30b O26 1.833(13) .
H30b H1a 1.886878(5) .
H30b C30 1.071(16) .
H30b H30a 1.772802(5) .
H30b H30c 1.787318(5) .
H30c O26 1.740(12) .
H30c C25 1.928(13) .
H30c C26 1.654(14) .
H30c C28 1.991(13) .
H30c H28b 1.553133(5) .
H30c C30 1.261(14) .
H30c H30a 1.770014(5) .
H30c H30b 1.787318(5) .
